data_7120457
loop_
_publ_author_name
'Chen, Yao'
'Wojtas, Lukasz'
'Ma, Shengqian'
'Zaworotko, Michael'
'Zhang, Zhenjie'

_publ_section_title
;
 Post-Synthetic Transformation of a Novel Zn(II) Polyhedral Coordination
 Network into a New Supramolecular Isomer of HKUST-1
;
_journal_name_full 'Chem. Commun.'
_journal_paper_doi 10.1039/C7CC04958G
_journal_year 2017
_chemical_formula_sum 'C7.67 H2.89 Cu Fe0.06 N0.22 O7.18 S0.11'
_chemical_formula_weight 283.14
_chemical_name_systematic
; 
 ? 
;
_space_group_IT_number 194
_symmetry_cell_setting hexagonal
_symmetry_space_group_name_Hall '-P 6c 2c'
_symmetry_space_group_name_H-M 'P 63/m m c'
_atom_sites_solution_hydrogens geom
_atom_sites_solution_primary direct
_atom_sites_solution_secondary difmap
_audit_creation_method SHELXL-97
_audit_update_record
;
2016-07-19 deposited with the CCDC.
2017-07-17 downloaded from the CCDC.
;
_cell_angle_alpha 90.00
_cell_angle_beta 90.00
_cell_angle_gamma 120.00
_cell_formula_units_Z 24
_cell_length_a 18.510(5)
_cell_length_b 18.510(5)
_cell_length_c 30.287(8)
_cell_measurement_temperature 100(2)
_cell_volume 8987(4)
_computing_structure_refinement 'SHELXL-97 (Sheldrick, 1997)'
_computing_structure_solution 'SHELXS-97 (Sheldrick, 1990)'
_diffrn_ambient_temperature 100(2)
_diffrn_measured_fraction_theta_full 0.950
_diffrn_measured_fraction_theta_max 0.950
_diffrn_measurement_device_type Bruker-AXS
_diffrn_radiation_monochromator graphite
_diffrn_radiation_source 'fine-focus sealed tube'
_diffrn_radiation_type CuK\a
_diffrn_radiation_wavelength 1.54178
_diffrn_reflns_av_R_equivalents 0.1115
_diffrn_reflns_av_sigmaI/netI 0.0708
_diffrn_reflns_limit_h_max 18
_diffrn_reflns_limit_h_min -18
_diffrn_reflns_limit_k_max 18
_diffrn_reflns_limit_k_min -16
_diffrn_reflns_limit_l_max 28
_diffrn_reflns_limit_l_min -27
_diffrn_reflns_number 18132
_diffrn_reflns_theta_full 50.42
_diffrn_reflns_theta_max 50.42
_diffrn_reflns_theta_min 4.78
_exptl_absorpt_coefficient_mu 2.801
_exptl_absorpt_correction_T_max 0.9725
_exptl_absorpt_correction_T_min 0.8726
_exptl_absorpt_correction_type multi-scan
_exptl_absorpt_process_details SADABS
_exptl_crystal_colour yellow
_exptl_crystal_density_diffrn 1.256
_exptl_crystal_density_method 'not measured'
_exptl_crystal_description prism
_exptl_crystal_F_000 3362
_exptl_crystal_size_max 0.05
_exptl_crystal_size_mid 0.01
_exptl_crystal_size_min 0.01
_refine_diff_density_max 0.984
_refine_diff_density_min -0.357
_refine_diff_density_rms 0.094
_refine_ls_extinction_method none
_refine_ls_goodness_of_fit_ref 1.083
_refine_ls_hydrogen_treatment mixed
_refine_ls_matrix_type full
_refine_ls_number_parameters 251
_refine_ls_number_reflns 1719
_refine_ls_number_restraints 65
_refine_ls_restrained_S_all 1.074
_refine_ls_R_factor_all 0.1090
_refine_ls_R_factor_gt 0.0882
_refine_ls_shift/su_max 0.000
_refine_ls_shift/su_mean 0.000
_refine_ls_structure_factor_coef Fsqd
_refine_ls_weighting_details 'calc w=1/[\s^2^(Fo^2^)+(0.2000P)^2^+15.0000P] where P=(Fo^2^+2Fc^2^)/3'
_refine_ls_weighting_scheme calc
_refine_ls_wR_factor_gt 0.2743
_refine_ls_wR_factor_ref 0.3033
_reflns_number_gt 1274
_reflns_number_total 1719
_reflns_threshold_expression >2sigma(I)
_cod_data_source_file c7cc04958g2.cif
_cod_data_source_block porph
_cod_original_sg_symbol_H-M P63/mmc
_cod_database_code 7120457

loop_
_symmetry_equiv_pos_as_xyz
'x, y, z'
'x-y, x, z+1/2'
'-y, x-y, z'
'-x, -y, z+1/2'
'-x+y, -x, z'
'y, -x+y, z+1/2'
'-y, -x, -z+1/2'
'x-y, -y, -z'
'x, x-y, -z+1/2'
'y, x, -z'
'-x+y, y, -z+1/2'
'-x, -x+y, -z'
'-x, -y, -z'
'-x+y, -x, -z-1/2'
'y, -x+y, -z'
'x, y, -z-1/2'
'x-y, x, -z'
'-y, x-y, -z-1/2'
'y, x, z-1/2'
'-x+y, y, z'
'-x, -x+y, z-1/2'
'-y, -x, z'
'x-y, -y, z-1/2'
'x, x-y, z'

loop_
_atom_site_label
_atom_site_type_symbol
_atom_site_fract_x
_atom_site_fract_y
_atom_site_fract_z
_atom_site_U_iso_or_equiv
_atom_site_adp_type
_atom_site_occupancy
_atom_site_symmetry_multiplicity
_atom_site_calc_flag
_atom_site_refinement_flags
_atom_site_disorder_assembly
_atom_site_disorder_group
Cu6 Cu 0.52526(6) 1.47474(6) 0.46325(8) 0.0883(10) Uani 1 2 d S . .
Cu7 Cu 0.66489(14) 1.75721(14) 0.2500 0.1015(10) Uani 1 2 d S . .
O6 O 0.5184(5) 1.6283(5) 0.5029(4) 0.111(3) Uani 1 1 d . . .
O2 O 0.6682(13) 1.6453(9) 0.2500 0.204(8) Uani 1 2 d S . .
O3 O 0.6569(6) 1.7675(5) 0.3126(3) 0.125(3) Uani 1 1 d . . .
O5 O 0.5616(5) 1.5888(5) 0.4423(3) 0.110(2) Uani 1 1 d . . .
O1 O 0.7840(7) 1.8314(7) 0.2500 0.110(3) Uani 1 2 d S . .
O4 O 0.5451(10) 1.7060(11) 0.2500 0.169(6) Uani 1 2 d S . .
C3 C 0.8192(13) 1.9096(6) 0.2500 0.084(5) Uani 1 4 d S . .
C1 C 0.9579(7) 1.9158(14) 0.2500 0.100(6) Uani 1 4 d S . .
H1 H 0.9283 1.8566 0.2500 0.119 Uiso 1 4 calc SR . .
C4 C 0.511(2) 1.7555(11) 0.2500 0.154(12) Uani 1 4 d S . .
C12 C 0.5471(8) 1.6391(7) 0.4651(5) 0.097(3) Uani 1 1 d . . .
C2 C 0.9109(15) 1.9554(8) 0.2500 0.101(6) Uani 1 4 d S . .
C11 C 0.5566(9) 1.7783(4) 0.4635(6) 0.095(4) Uani 1 2 d S . .
H11 H 0.5367 1.7684 0.4930 0.114 Uiso 1 2 calc SR . .
C9 C 0.6023(7) 1.7346(6) 0.4003(4) 0.096(3) Uani 1 1 d . . .
H9 H 0.6135 1.6957 0.3858 0.115 Uiso 1 1 calc R . .
Fe1 Fe 1.0000 2.0000 0.5000 0.146(4) Uani 0.67 12 d SPD . 1
C5 C 0.419(2) 1.7096(11) 0.2500 0.165(14) Uani 1 4 d S . .
C6 C 0.3739(11) 1.748(2) 0.2500 0.21(2) Uani 1 4 d S . .
H6 H 0.4035 1.8070 0.2500 0.247 Uiso 1 4 calc SR . .
O7 O 0.5661(4) 1.4339(4) 0.4085(5) 0.169(6) Uani 1 2 d S . .
C8 C 0.6178(10) 1.8089(5) 0.3789(6) 0.107(5) Uani 1 2 d S . .
C10 C 0.5711(6) 1.7202(6) 0.4420(4) 0.089(3) Uani 1 1 d . . .
C7 C 0.6466(11) 1.8233(5) 0.3304(7) 0.112(5) Uani 1 2 d S . .
S5 S 0.7402(8) 1.4805(17) 0.3519(11) 0.170(11) Uiso 0.22 2 d SPDU . 1
N1 N 1.0000 1.8915(11) 0.5000 0.16(3) Uiso 0.22 2 d SPD . 1
N2 N 0.935(5) 1.968(2) 0.4431(16) 0.17(3) Uiso 0.22 2 d SPD . 1
C16 C 0.8974(17) 1.8888(17) 0.4236(17) 0.18(3) Uiso 0.22 1 d PD . 1
C15 C 0.9115(10) 1.823(2) 0.4337(13) 0.13(3) Uiso 0.22 2 d SPD . 1
C13 C 0.978(2) 1.761(3) 0.4811(8) 0.16(3) Uiso 0.22 1 d PD . 1
H13 H 0.9604 1.7112 0.4650 0.196 Uiso 0.22 1 calc PR . 1
C14 C 0.9609(11) 1.826(2) 0.4696(10) 0.14(2) Uiso 0.22 1 d PD . 1
C18 C 0.8688(9) 1.7376(17) 0.4130(11) 0.19(3) Uiso 0.22 2 d SPDU A 1
C19 C 0.9039(7) 1.720(2) 0.3772(13) 0.20(4) Uiso 0.11 1 d PDU A 1
H19 H 0.9553 1.7626 0.3654 0.239 Uiso 0.11 1 calc PR A 1
C20 C 0.8646(9) 1.642(3) 0.3585(15) 0.20(4) Uiso 0.11 1 d PDU A 1
H20 H 0.8889 1.6299 0.3339 0.236 Uiso 0.11 1 calc PR A 1
C21 C 0.7900(9) 1.5801(18) 0.3757(14) 0.17(3) Uiso 0.22 2 d SPDU A 1
C22 C 0.7549(18) 1.5974(15) 0.4115(14) 0.15(3) Uiso 0.11 1 d PDU . 1
H22 H 0.7036 1.5550 0.4233 0.183 Uiso 0.11 1 calc PR . 1
C23 C 0.7942(18) 1.6760(18) 0.4301(12) 0.17(3) Uiso 0.11 1 d PDU . 1
H23 H 0.7699 1.6877 0.4548 0.206 Uiso 0.11 1 calc PR . 1
C17 C 0.849(3) 1.8877(17) 0.386(2) 0.28(8) Uiso 0.22 1 d PD . 1
H17 H 0.8213 1.8437 0.3655 0.341 Uiso 0.22 1 calc PR . 1
O11 O 0.9507(15) 1.901(3) 0.4632(16) 0.229(19) Uiso 0.50 2 d SP . 1
O10 O 0.701(4) 1.484(4) 0.3096(15) 0.12(2) Uiso 0.11 1 d PD . 1
O8 O 0.807(3) 1.458(4) 0.344(3) 0.20(3) Uiso 0.11 1 d PDU . 1
O9 O 0.679(3) 1.420(3) 0.3844(19) 0.16(3) Uiso 0.11 1 d PD . 1
O13 O 0.3333 1.6667 0.518(3) 0.135(19) Uiso 0.50 6 d SP . .
O18 O 0.469(5) 1.939(9) 0.173(6) 0.24(6) Uiso 0.25 2 d SP . .
O14 O 0.3091(19) 1.6909(19) 0.558(2) 0.18(3) Uiso 0.25 2 d SP . .
O19 O 0.481(6) 1.962(12) 0.208(7) 0.20(7) Uiso 0.13 2 d SP . .
O17 O 0.539(6) 1.999(6) 0.175(3) 0.14(3) Uiso 0.13 1 d P . .
O12 O 0.3333 1.6667 0.388(12) 0.24(13) Uiso 0.12 6 d SP . .
O16 O 0.452(3) 1.903(6) 0.164(2) 0.14(2) Uiso 0.25 2 d SP . .
O15 O 0.423(3) 1.846(7) 0.179(4) 0.12(3) Uiso 0.13 2 d SP . .
O20 O 0.869(6) 1.934(3) 0.370(3) 0.22(3) Uiso 0.25 2 d SP B 4
O21 O 0.906(5) 1.720(6) 0.333(3) 0.31(4) Uiso 0.25 1 d P . 2
O22 O 0.938(5) 1.875(11) 0.368(6) 0.21(6) Uiso 0.13 2 d SP C 2
O23 O 0.3333 1.6667 0.494(8) 0.12(7) Uiso 0.12 6 d SP . .
O24 O 0.780(3) 1.560(6) 0.293(3) 0.12(3) Uiso 0.13 2 d SP . 2
O25 O 0.602(6) 1.398(6) 0.2500 0.17(6) Uiso 0.13 4 d SP D 2
O27 O 0.729(4) 1.459(9) 0.314(5) 0.16(4) Uiso 0.13 2 d SP . 2
O26 O 0.691(5) 1.525(5) 0.314(3) 0.13(2) Uiso 0.13 1 d P E 2
O28 O 1.0000 1.773(11) 0.5000 0.23(7) Uiso 0.13 2 d SP F 2
O29 O 0.898(4) 1.795(8) 0.393(4) 0.15(4) Uiso 0.13 2 d SP C 2

loop_
_atom_site_aniso_label
_atom_site_aniso_U_11
_atom_site_aniso_U_22
_atom_site_aniso_U_33
_atom_site_aniso_U_23
_atom_site_aniso_U_13
_atom_site_aniso_U_12
Cu6 0.0907(13) 0.0907(13) 0.1002(19) 0.0012(5) -0.0012(5) 0.0578(12)
Cu7 0.1102(18) 0.0887(16) 0.112(2) 0.000 0.000 0.0545(13)
O6 0.129(6) 0.098(5) 0.124(8) 0.012(5) 0.023(5) 0.071(5)
O2 0.27(2) 0.098(9) 0.28(2) 0.000 0.000 0.121(12)
O3 0.158(8) 0.101(5) 0.135(8) 0.005(5) 0.016(6) 0.078(6)
O5 0.122(6) 0.104(5) 0.119(6) 0.012(5) 0.007(5) 0.069(5)
O1 0.105(8) 0.093(8) 0.130(10) 0.000 0.000 0.048(7)
O4 0.142(12) 0.180(14) 0.212(17) 0.000 0.000 0.102(12)
C3 0.085(15) 0.099(12) 0.064(14) 0.000 0.000 0.042(7)
C1 0.107(13) 0.090(14) 0.096(17) 0.000 0.000 0.045(7)
C4 0.13(3) 0.110(15) 0.23(4) 0.000 0.000 0.066(13)
C12 0.103(7) 0.085(7) 0.123(11) -0.014(7) -0.006(7) 0.061(6)
C2 0.116(18) 0.103(12) 0.087(17) 0.000 0.000 0.058(9)
C11 0.079(9) 0.085(8) 0.119(13) 0.002(4) 0.005(8) 0.040(5)
C9 0.098(7) 0.081(6) 0.115(10) 0.008(6) -0.003(7) 0.050(6)
Fe1 0.143(6) 0.143(6) 0.153(12) 0.000 0.000 0.071(3)
C5 0.13(3) 0.115(16) 0.26(4) 0.000 0.000 0.063(13)
C6 0.116(18) 0.12(3) 0.38(7) 0.000 0.000 0.061(13)
O7 0.210(12) 0.210(12) 0.143(12) -0.030(5) 0.030(5) 0.147(14)
C8 0.107(12) 0.123(11) 0.087(14) -0.002(4) -0.003(9) 0.053(6)
C10 0.091(7) 0.081(6) 0.096(9) 0.014(6) 0.006(6) 0.045(5)
C7 0.108(12) 0.087(8) 0.149(18) 0.011(5) 0.022(11) 0.054(6)

loop_
_atom_type_symbol
_atom_type_description
_atom_type_scat_dispersion_real
_atom_type_scat_dispersion_imag
_atom_type_scat_source
C C 0.0180 0.0090 'International Tables Vol C Tables 4.2.6.8 and 6.1.1.4'
H H 0.0000 0.0000 'International Tables Vol C Tables 4.2.6.8 and 6.1.1.4'
Cu Cu -1.9650 0.5890 'International Tables Vol C Tables 4.2.6.8 and 6.1.1.4'
Fe Fe -1.1340 3.1970 'International Tables Vol C Tables 4.2.6.8 and 6.1.1.4'
N N 0.0310 0.0180 'International Tables Vol C Tables 4.2.6.8 and 6.1.1.4'
O O 0.0490 0.0320 'International Tables Vol C Tables 4.2.6.8 and 6.1.1.4'
S S 0.3330 0.5570 'International Tables Vol C Tables 4.2.6.8 and 6.1.1.4'

loop_
_geom_angle_atom_site_label_1
_geom_angle_atom_site_label_2
_geom_angle_atom_site_label_3
_geom_angle
_geom_angle_site_symmetry_1
_geom_angle_site_symmetry_3
O6 Cu6 O6 88.2(5) 10_466 13_686
O6 Cu6 O5 89.2(3) 10_466 .
O6 Cu6 O5 165.6(4) 13_686 .
O6 Cu6 O5 165.6(4) 10_466 22_775
O6 Cu6 O5 89.2(3) 13_686 22_775
O5 Cu6 O5 89.7(5) . 22_775
O6 Cu6 O7 96.4(4) 10_466 .
O6 Cu6 O7 96.4(4) 13_686 .
O5 Cu6 O7 98.0(4) . .
O5 Cu6 O7 98.0(4) 22_775 .
O6 Cu6 Cu6 82.0(3) 10_466 13_686
O6 Cu6 Cu6 82.0(3) 13_686 13_686
O5 Cu6 Cu6 83.6(3) . 13_686
O5 Cu6 Cu6 83.6(3) 22_775 13_686
O7 Cu6 Cu6 177.8(5) . 13_686
O3 Cu7 O3 162.4(6) 16_556 .
O3 Cu7 O4 85.5(3) 16_556 .
O3 Cu7 O4 85.5(3) . .
O3 Cu7 O1 92.7(3) 16_556 .
O3 Cu7 O1 92.7(3) . .
O4 Cu7 O1 167.2(6) . .
O3 Cu7 O2 98.0(3) 16_556 .
O3 Cu7 O2 98.0(3) . .
O4 Cu7 O2 96.2(8) . .
O1 Cu7 O2 96.6(7) . .
O3 Cu7 Cu7 82.1(3) 16_556 9_585
O3 Cu7 Cu7 82.1(3) . 9_585
O4 Cu7 Cu7 85.2(5) . 9_585
O1 Cu7 Cu7 81.9(3) . 9_585
O2 Cu7 Cu7 178.5(6) . 9_585
C12 O6 Cu6 125.5(7) . 13_686
C7 O3 Cu7 123.7(11) . .
C12 O5 Cu6 121.2(8) . .
C3 O1 Cu7 124.8(11) . .
C4 O4 Cu7 118.7(19) . .
O1 C3 O1 126.5(19) . 9_585
O1 C3 C2 116.8(10) . .
O1 C3 C2 116.8(10) 9_585 .
C2 C1 C2 126(3) . 3_885
C2 C1 H1 117.2 . .
C2 C1 H1 117.2 3_885 .
O4 C4 O4 132(3) . 9_585
O4 C4 C5 113.9(16) . .
O4 C4 C5 113.9(16) 9_585 .
O6 C12 O5 127.3(11) . .
O6 C12 C10 118.7(10) . .
O5 C12 C10 114.0(13) . .
C1 C2 C1 114(3) 14_586 .
C1 C2 C3 122.8(12) 14_586 .
C1 C2 C3 122.8(12) . .
C10 C11 C10 120.6(16) 24_585 .
C10 C11 H11 119.7 24_585 .
C10 C11 H11 119.7 . .
C10 C9 C8 118.5(12) . .
C10 C9 H9 120.8 . .
C8 C9 H9 120.8 . .
O11 Fe1 O11 90(2) 13_796 15_466
O11 Fe1 O11 90(2) 13_796 17_766
O11 Fe1 O11 90(2) 15_466 17_766
O11 Fe1 O11 90(2) 13_796 5_585
O11 Fe1 O11 90(2) 15_466 5_585
O11 Fe1 O11 179.999(7) 17_766 5_585
O11 Fe1 O11 179.998(6) 13_796 .
O11 Fe1 O11 90(2) 15_466 .
O11 Fe1 O11 90(2) 17_766 .
O11 Fe1 O11 90(2) 5_585 .
O11 Fe1 O11 90(2) 13_796 3_885
O11 Fe1 O11 179.999(13) 15_466 3_885
O11 Fe1 O11 90(2) 17_766 3_885
O11 Fe1 O11 90(2) 5_585 3_885
O11 Fe1 O11 90(2) . 3_885
O11 Fe1 N1 44.9(10) 13_796 13_796
O11 Fe1 N1 90.002(6) 15_466 13_796
O11 Fe1 N1 135.1(10) 17_766 13_796
O11 Fe1 N1 44.9(10) 5_585 13_796
O11 Fe1 N1 135.1(10) . 13_796
O11 Fe1 N1 89.999(9) 3_885 13_796
O11 Fe1 N1 89.999(15) 13_796 5_585
O11 Fe1 N1 44.9(10) 15_466 5_585
O11 Fe1 N1 135.1(10) 17_766 5_585
O11 Fe1 N1 44.9(10) 5_585 5_585
O11 Fe1 N1 90.000(17) . 5_585
O11 Fe1 N1 135.1(10) 3_885 5_585
N1 Fe1 N1 60.003(11) 13_796 5_585
O11 Fe1 N1 44.9(10) 13_796 3_885
O11 Fe1 N1 135.1(10) 15_466 3_885
O11 Fe1 N1 89.997(12) 17_766 3_885
O11 Fe1 N1 90.003(12) 5_585 3_885
O11 Fe1 N1 135.1(10) . 3_885
O11 Fe1 N1 44.9(10) 3_885 3_885
N1 Fe1 N1 59.998(10) 13_796 3_885
N1 Fe1 N1 120.001(7) 5_585 3_885
O11 Fe1 N1 135.1(10) 13_796 15_466
O11 Fe1 N1 44.9(10) 15_466 15_466
O11 Fe1 N1 90.001(12) 17_766 15_466
O11 Fe1 N1 90.000(12) 5_585 15_466
O11 Fe1 N1 44.9(10) . 15_466
O11 Fe1 N1 135.1(10) 3_885 15_466
N1 Fe1 N1 120.001(9) 13_796 15_466
N1 Fe1 N1 59.998(7) 5_585 15_466
N1 Fe1 N1 179.995(3) 3_885 15_466
O11 Fe1 N1 135.1(10) 13_796 .
O11 Fe1 N1 89.998(9) 15_466 .
O11 Fe1 N1 44.9(10) 17_766 .
O11 Fe1 N1 135.1(10) 5_585 .
O11 Fe1 N1 44.9(10) . .
O11 Fe1 N1 90.001(6) 3_885 .
N1 Fe1 N1 179.997(19) 13_796 .
N1 Fe1 N1 120.00(2) 5_585 .
N1 Fe1 N1 120.000(12) 3_885 .
N1 Fe1 N1 60.000(4) 15_466 .
O11 Fe1 N1 90.001(18) 13_796 17_766
O11 Fe1 N1 135.1(10) 15_466 17_766
O11 Fe1 N1 44.9(10) 17_766 17_766
O11 Fe1 N1 135.1(10) 5_585 17_766
O11 Fe1 N1 90.000(13) . 17_766
O11 Fe1 N1 44.9(10) 3_885 17_766
N1 Fe1 N1 120.000(5) 13_796 17_766
N1 Fe1 N1 179.994(6) 5_585 17_766
N1 Fe1 N1 60.002(7) 3_885 17_766
N1 Fe1 N1 119.999(4) 15_466 17_766
N1 Fe1 N1 59.998(6) . 17_766
C6 C5 C6 114(4) . 14_476
C6 C5 C4 122.8(19) . .
C6 C5 C4 122.8(19) 14_476 .
C5 C6 C5 126(4) . 3_785
C5 C6 H6 117.2 . .
C5 C6 H6 117.2 3_785 .
C9 C8 C9 121.2(17) 24_585 .
C9 C8 C7 119.3(9) 24_585 .
C9 C8 C7 119.3(9) . .
C9 C10 C11 120.6(11) . .
C9 C10 C12 120.8(10) . .
C11 C10 C12 118.6(12) . .
O3 C7 O3 126.9(19) . 24_585
O3 C7 C8 116.6(9) . .
O3 C7 C8 116.6(9) 24_585 .
O10 S5 O10 61(5) 20 .
O10 S5 O9 113(2) 20 20
O10 S5 O9 142(3) . 20
O10 S5 O9 142(3) 20 .
O10 S5 O9 113(3) . .
O9 S5 O9 46(5) 20 .
O10 S5 O8 52(5) 20 .
O10 S5 O8 111(3) . .
O9 S5 O8 65(5) 20 .
O9 S5 O8 109(3) . .
O10 S5 O8 111(3) 20 20
O10 S5 O8 52(5) . 20
O9 S5 O8 109(3) 20 20
O9 S5 O8 65(5) . 20
O8 S5 O8 146(5) . 20
O10 S5 C21 108(2) 20 .
O10 S5 C21 108(2) . .
O9 S5 C21 109(2) 20 .
O9 S5 C21 109(2) . .
O8 S5 C21 107(2) . .
O8 S5 C21 107(2) 20 .
C14 N1 C14 106(4) . 12_766
C14 N1 O11 62(2) . .
C14 N1 O11 168(3) 12_766 .
C14 N1 O11 168(3) . 17_766
C14 N1 O11 62(2) 12_766 17_766
O11 N1 O11 130(4) . 17_766
C14 N1 Fe1 127.0(18) . .
C14 N1 Fe1 127.0(18) 12_766 .
O11 N1 Fe1 64.9(19) . .
O11 N1 Fe1 64.9(19) 17_766 .
C16 N2 C16 105(4) 24_585 .
C16 N2 O11 62(3) 24_585 5_585
C16 N2 O11 163(5) . 5_585
C16 N2 O11 163(5) 24_585 .
C16 N2 O11 62(3) . .
O11 N2 O11 129(4) 5_585 .
C16 N2 N2 141(4) 24_585 3_885
C16 N2 N2 89(3) . 3_885
O11 N2 N2 108(3) 5_585 3_885
O11 N2 N2 54(4) . 3_885
C16 N2 N2 89(3) 24_585 5_585
C16 N2 N2 141(4) . 5_585
O11 N2 N2 54(4) 5_585 5_585
O11 N2 N2 108(3) . 5_585
N2 N2 N2 60.000(13) 3_885 5_585
C16 N2 Fe1 126(2) 24_585 .
C16 N2 Fe1 126(2) . .
O11 N2 Fe1 64.7(19) 5_585 .
O11 N2 Fe1 64.7(19) . .
N2 N2 Fe1 64(2) 3_885 .
N2 N2 Fe1 64(2) 5_585 .
N2 C16 C15 127(4) . .
N2 C16 C17 109(3) . .
C15 C16 C17 123(2) . .
N2 C16 O11 63(2) . .
C15 C16 O11 64(3) . .
C17 C16 O11 173(3) . .
N2 C16 C14 101(4) . 20
C15 C16 C14 52.2(12) . 20
C17 C16 C14 129(2) . 20
O11 C16 C14 55(3) . 20
N2 C16 C16 91(3) . 20
C15 C16 C16 51.6(11) . 20
C17 C16 C16 128.4(18) . 20
O11 C16 C16 54.4(15) . 20
C14 C16 C16 90.4(10) 20 20
C14 C15 C14 78(2) . 20
C14 C15 C16 122(4) . .
C14 C15 C16 75.5(19) 20 .
C14 C15 C16 75.5(19) . 20
C14 C15 C16 122(4) 20 20
C16 C15 C16 77(2) . 20
C14 C15 C18 111(2) . .
C14 C15 C18 111(2) 20 .
C16 C15 C18 126(2) . .
C16 C15 C18 126(2) 20 .
C14 C15 O11 61(2) . .
C14 C15 O11 61(3) 20 .
C16 C15 O11 61(3) . .
C16 C15 O11 61(3) 20 .
C18 C15 O11 169(3) . .
C13 C13 C14 107.7(13) 12_766 .
C13 C13 H13 126.1 12_766 .
C14 C13 H13 126.1 . .
N1 C14 C15 127(3) . .
N1 C14 C13 109(3) . .
C15 C14 C13 124(2) . .
N1 C14 O11 63(2) . .
C15 C14 O11 64(3) . .
C13 C14 O11 172(3) . .
N1 C14 C16 96(2) . 20
C15 C14 C16 52.3(12) . 20
C13 C14 C16 129(2) . 20
O11 C14 C16 55(2) . 20
N1 C14 C14 95.1(11) . 20
C15 C14 C14 51.0(11) . 20
C13 C14 C14 129.7(18) . 20
O11 C14 C14 54.1(13) . 20
C16 C14 C14 89.6(10) 20 20
C23 C18 C19 119.8(7) . .
C23 C18 C15 119.6(8) . .
C19 C18 C15 120.6(7) . .
C18 C19 C20 120.3(6) . .
C18 C19 H19 119.9 . .
C20 C19 H19 119.9 . .
C21 C20 C19 119.9(7) . .
C21 C20 H20 120.1 . .
C19 C20 H20 120.1 . .
C20 C21 C22 119.8(7) . .
C20 C21 S5 119.8(15) . .
C22 C21 S5 120.4(15) . .
C21 C22 C23 120.3(6) . .
C21 C22 C20 50.5(13) . 20
C23 C22 C20 90.3(5) . 20
C21 C22 H22 119.9 . .
C23 C22 H22 119.9 . .
C20 C22 H22 129.3 20 .
C18 C23 C22 119.9(7) . .
C18 C23 C19 50.7(14) . 20
C22 C23 C19 89.7(5) . 20
C18 C23 H23 120.0 . .
C22 C23 H23 120.0 . .
C19 C23 H23 129.6 20 .
C17 C17 C16 107.4(12) 24_585 .
C17 C17 H17 126.3 24_585 .
C16 C17 H17 126.3 . .
C16 O11 C16 71(3) 20 .
C16 O11 C14 69.8(18) 20 .
C16 O11 C14 110(3) . .
C16 O11 C14 110(3) 20 20
C16 O11 C14 69.8(19) . 20
C14 O11 C14 72(3) . 20
C16 O11 N1 101.0(13) 20 .
C16 O11 N1 165(4) . .
C14 O11 N1 55.2(15) . .
C14 O11 N1 102(3) 20 .
C16 O11 N1 165(4) 20 15_466
C16 O11 N1 101.0(13) . 15_466
C14 O11 N1 102(3) . 15_466
C14 O11 N1 55.2(16) 20 15_466
N1 O11 N1 84(3) . 15_466
C16 O11 N2 55.2(16) 20 3_885
C16 O11 N2 97(4) . 3_885
C14 O11 N2 105(3) . 3_885
C14 O11 N2 163(4) 20 3_885
N1 O11 N2 89(3) . 3_885
N1 O11 N2 140(4) 15_466 3_885
C16 O11 N2 97(4) 20 .
C16 O11 N2 55.2(16) . .
C14 O11 N2 163(4) . .
C14 O11 N2 105(3) 20 .
N1 O11 N2 140(4) . .
N1 O11 N2 89(3) 15_466 .
N2 O11 N2 72(7) 3_885 .
C16 O11 C15 54.9(19) 20 .
C16 O11 C15 54.9(19) . .
C14 O11 C15 54.8(18) . .
C14 O11 C15 54.8(18) 20 .
N1 O11 C15 110(3) . .
N1 O11 C15 110(3) 15_466 .
N2 O11 C15 110(3) 3_885 .
N2 O11 C15 110(3) . .
C16 O11 Fe1 125(3) 20 .
C16 O11 Fe1 125(3) . .
C14 O11 Fe1 125(3) . .
C14 O11 Fe1 125(3) 20 .
N1 O11 Fe1 70(2) . .
N1 O11 Fe1 70(2) 15_466 .
N2 O11 Fe1 70(2) 3_885 .
N2 O11 Fe1 70(2) . .
C15 O11 Fe1 180(3) . .
O8 O10 S5 65(2) 20 .
O8 O10 O10 121(2) 20 20
S5 O10 O10 59(3) . 20
O10 O8 S5 64(3) 20 .
O10 O8 O9 117(4) 20 20
S5 O8 O9 57(3) . 20
O9 O9 S5 67(3) 20 .
O9 O9 O8 121.9(19) 20 20
S5 O9 O8 58(2) . 20
O9 O9 O9 120.00(5) 20 22_775
S5 O9 O9 139(2) . 22_775
O8 O9 O9 94(2) 20 22_775
O23 O13 O14 147(3) . .
O23 O13 O14 147(3) . 5_475
O14 O13 O14 56(5) . 5_475
O23 O13 O14 147(3) . 3_785
O14 O13 O14 56(5) . 3_785
O14 O13 O14 56(5) 5_475 3_785
O16 O18 O19 133(10) . .
O16 O18 O17 138(10) . 20_455
O19 O18 O17 73(10) . 20_455
O16 O18 O17 138(10) . .
O19 O18 O17 73(10) . .
O17 O18 O17 74(10) 20_455 .
O16 O18 O15 32(10) . .
O19 O18 O15 101(10) . .
O17 O18 O15 142(7) 20_455 .
O17 O18 O15 142(7) . .
O14 O14 O14 60.00(3) 5_475 3_785
O14 O14 O13 62(2) 5_475 .
O14 O14 O13 62(2) 3_785 .
O18 O19 O17 56(10) . 20_455
O18 O19 O17 56(10) . .
O17 O19 O17 63(10) 20_455 .
O18 O19 O16 16(10) . .
O17 O19 O16 69(10) 20_455 .
O17 O19 O16 69(10) . .
O18 O17 O19 51(10) . .
O18 O17 O17 53(6) . 20_455
O19 O17 O17 58(6) . 20_455
O18 O17 O16 14(7) . .
O19 O17 O16 62(10) . .
O17 O17 O16 65(3) 20_455 .
O18 O16 O15 128(10) . .
O18 O16 O19 30(10) . .
O15 O16 O19 98(10) . .
O18 O16 O17 28(9) . .
O15 O16 O17 135(8) . .
O19 O16 O17 49(6) . .
O18 O16 O17 28(9) . 20_455
O15 O16 O17 135(8) . 20_455
O19 O16 O17 49(6) . 20_455
O17 O16 O17 50(6) . 20_455
O16 O15 O18 19(10) . .
O26 O24 O26 114(9) 20 .
O26 O24 O27 61(5) 20 .
O26 O24 O27 61(5) . .
O26 O27 O26 103(9) 20 .
O26 O27 O24 54(5) 20 .
O26 O27 O24 54(5) . .
O24 O26 O27 65(6) . .

loop_
_geom_bond_atom_site_label_1
_geom_bond_atom_site_label_2
_geom_bond_distance
_geom_bond_site_symmetry_2
Cu6 O6 1.950(8) 10_466
Cu6 O6 1.950(8) 13_686
Cu6 O5 1.973(8) .
Cu6 O5 1.973(8) 22_775
Cu6 O7 2.113(13) .
Cu6 Cu6 2.753(4) 13_686
Cu7 O3 1.919(10) 16_556
Cu7 O3 1.919(10) .
Cu7 O4 1.927(16) .
Cu7 O1 1.928(12) .
Cu7 O2 2.102(12) .
Cu7 Cu7 2.785(4) 9_585
O6 C12 1.235(14) .
O6 Cu6 1.950(8) 13_686
O3 C7 1.261(12) .
O5 C12 1.291(14) .
O1 C3 1.257(13) .
O4 C4 1.348(19) .
C3 O1 1.257(13) 9_585
C3 C2 1.47(3) .
C1 C2 1.391(16) .
C1 C2 1.391(16) 3_885
C1 H1 0.9500 .
C4 O4 1.348(19) 9_585
C4 C5 1.47(4) .
C12 C10 1.507(16) .
C2 C1 1.391(16) 14_586
C11 C10 1.392(13) 24_585
C11 C10 1.392(13) .
C11 H11 0.9500 .
C9 C10 1.360(16) .
C9 C8 1.413(13) .
C9 H9 0.9500 .
Fe1 O11 1.93(5) 13_796
Fe1 O11 1.93(5) 15_466
Fe1 O11 1.93(5) 17_766
Fe1 O11 1.93(5) 5_585
Fe1 O11 1.93(5) .
Fe1 O11 1.93(5) 3_885
Fe1 N1 2.01(2) 13_796
Fe1 N1 2.01(2) 5_585
Fe1 N1 2.01(2) 3_885
Fe1 N1 2.01(2) 15_466
Fe1 N1 2.01(2) .
Fe1 N1 2.01(2) 17_766
C5 C6 1.34(2) .
C5 C6 1.34(2) 14_476
C6 C5 1.34(2) 3_785
C6 H6 0.9500 .
C8 C9 1.413(13) 24_585
C8 C7 1.54(3) .
C7 O3 1.261(12) 24_585
S5 O10 1.491(19) 20
S5 O10 1.491(19) .
S5 O9 1.498(19) 20
S5 O9 1.498(19) .
S5 O8 1.503(19) .
S5 O8 1.503(19) 20
S5 C21 1.752(17) .
N1 C14 1.40(2) .
N1 C14 1.40(2) 12_766
N1 O11 1.51(4) .
N1 O11 1.51(4) 17_766
N2 C16 1.40(2) 24_585
N2 C16 1.40(2) .
N2 O11 1.52(4) 5_585
N2 O11 1.52(4) .
N2 N2 1.79(13) 3_885
N2 N2 1.79(13) 5_585
C16 C15 1.40(2) .
C16 C17 1.44(2) .
C16 O11 1.50(6) .
C16 C14 1.72(4) 20
C16 C16 1.74(5) 20
C15 C14 1.40(2) .
C15 C14 1.40(2) 20
C15 C16 1.40(2) 20
C15 C18 1.507(18) .
C15 O11 1.54(6) .
C13 C13 1.35(2) 12_766
C13 C14 1.43(2) .
C13 H13 0.9500 .
C14 O11 1.50(5) .
C14 C16 1.72(4) 20
C14 C14 1.76(5) 20
C18 C23 1.378(9) .
C18 C19 1.382(9) .
C19 C20 1.382(10) .
C19 H19 0.9500 .
C20 C21 1.378(9) .
C20 H20 0.9500 .
C21 C22 1.381(9) .
C22 C23 1.381(10) .
C22 C20 1.75(5) 20
C22 H22 0.9500 .
C23 C19 1.75(5) 20
C23 H23 0.9500 .
C17 C17 1.35(2) 24_585
C17 H17 0.9500 .
O11 C16 1.50(6) 20
O11 C14 1.50(5) 20
O11 N1 1.51(4) 15_466
O11 N2 1.52(4) 3_885
O10 O8 1.31(11) 20
O10 O10 1.52(13) 20
O8 O10 1.31(11) 20
O8 O9 1.62(10) 20
O9 O9 1.17(12) 20
O9 O8 1.62(10) 20
O9 O9 1.82(9) 22_775
O13 O23 0.7(2) .
O13 O14 1.44(7) .
O13 O14 1.44(7) 5_475
O13 O14 1.44(7) 3_785
O18 O16 0.63(17) .
O18 O19 1.1(2) .
O18 O17 1.21(11) 20_455
O18 O17 1.21(11) .
O18 O15 1.50(17) .
O14 O14 1.35(11) 5_475
O14 O14 1.35(11) 3_785
O19 O17 1.40(18) 20_455
O19 O17 1.40(18) .
O19 O16 1.6(2) .
O17 O17 1.46(17) 20_455
O17 O16 1.73(13) .
O16 O15 1.03(10) .
O16 O17 1.73(13) 20_455
O21 O21 1.70(16) 20
O22 O29 1.49(18) .
O24 O26 1.56(9) 20
O24 O26 1.56(9) .
O24 O27 1.74(17) .
O27 O26 1.69(12) 20
O27 O26 1.69(12) .

loop_
_geom_torsion_atom_site_label_1
_geom_torsion_atom_site_label_2
_geom_torsion_atom_site_label_3
_geom_torsion_atom_site_label_4
_geom_torsion
_geom_torsion_site_symmetry_1
_geom_torsion_site_symmetry_4
O3 Cu7 O3 C7 -19(3) 16_556 .
O4 Cu7 O3 C7 -78.8(13) . .
O1 Cu7 O3 C7 88.5(12) . .
O2 Cu7 O3 C7 -174.5(13) . .
Cu7 Cu7 O3 C7 7.0(12) 9_585 .
O6 Cu6 O5 C12 -86.0(9) 10_466 .
O6 Cu6 O5 C12 -6.1(19) 13_686 .
O5 Cu6 O5 C12 79.7(9) 22_775 .
O7 Cu6 O5 C12 177.7(9) . .
Cu6 Cu6 O5 C12 -3.9(8) 13_686 .
O3 Cu7 O1 C3 81.6(3) 16_556 .
O3 Cu7 O1 C3 -81.6(3) . .
O4 Cu7 O1 C3 0.0 . .
O2 Cu7 O1 C3 180.0 . .
Cu7 Cu7 O1 C3 0.0 9_585 .
O3 Cu7 O4 C4 -82.4(3) 16_556 .
O3 Cu7 O4 C4 82.4(3) . .
O1 Cu7 O4 C4 0.0 . .
O2 Cu7 O4 C4 180.0 . .
Cu7 Cu7 O4 C4 0.0 9_585 .
Cu7 O1 C3 O1 0.0 . 9_585
Cu7 O1 C3 C2 180.0 . .
Cu7 O4 C4 O4 -0.005(1) . 9_585
Cu7 O4 C4 C5 180.0 . .
Cu6 O6 C12 O5 -7.3(18) 13_686 .
Cu6 O6 C12 C10 174.5(7) 13_686 .
Cu6 O5 C12 O6 7.8(17) . .
Cu6 O5 C12 C10 -174.0(7) . .
C2 C1 C2 C1 0.0 3_885 14_586
C2 C1 C2 C3 180.0 3_885 .
O1 C3 C2 C1 180.0 . 14_586
O1 C3 C2 C1 0.0 9_585 14_586
O1 C3 C2 C1 0.0 . .
O1 C3 C2 C1 180.0 9_585 .
O4 C4 C5 C6 180.0 . .
O4 C4 C5 C6 0.0 9_585 .
O4 C4 C5 C6 0.0 . 14_476
O4 C4 C5 C6 -180.0 9_585 14_476
C6 C5 C6 C5 0.0 14_476 3_785
C4 C5 C6 C5 180.0 . 3_785
C10 C9 C8 C9 1(2) . 24_585
C10 C9 C8 C7 -175.3(13) . .
C8 C9 C10 C11 -1.5(18) . .
C8 C9 C10 C12 175.2(12) . .
C10 C11 C10 C9 2(2) 24_585 .
C10 C11 C10 C12 -174.5(9) 24_585 .
O6 C12 C10 C9 -179.5(11) . .
O5 C12 C10 C9 2.1(15) . .
O6 C12 C10 C11 -2.7(17) . .
O5 C12 C10 C11 178.9(11) . .
Cu7 O3 C7 O3 -16(3) . 24_585
Cu7 O3 C7 C8 163.8(10) . .
C9 C8 C7 O3 -177.8(14) 24_585 .
C9 C8 C7 O3 -2(2) . .
C9 C8 C7 O3 2(2) 24_585 24_585
C9 C8 C7 O3 177.8(14) . 24_585
O11 Fe1 N1 C14 -178.9(18) 13_796 .
O11 Fe1 N1 C14 90.9(18) 15_466 .
O11 Fe1 N1 C14 -178.9(18) 17_766 .
O11 Fe1 N1 C14 1.1(18) 5_585 .
O11 Fe1 N1 C14 1.1(18) . .
O11 Fe1 N1 C14 -89.1(18) 3_885 .
N1 Fe1 N1 C14 178(100) 13_796 .
N1 Fe1 N1 C14 55.7(11) 5_585 .
N1 Fe1 N1 C14 -124.3(11) 3_885 .
N1 Fe1 N1 C14 55.7(11) 15_466 .
N1 Fe1 N1 C14 -124.3(11) 17_766 .
O11 Fe1 N1 C14 1.1(18) 13_796 12_766
O11 Fe1 N1 C14 -89.1(18) 15_466 12_766
O11 Fe1 N1 C14 1.1(18) 17_766 12_766
O11 Fe1 N1 C14 -178.9(18) 5_585 12_766
O11 Fe1 N1 C14 -178.9(18) . 12_766
O11 Fe1 N1 C14 90.9(18) 3_885 12_766
N1 Fe1 N1 C14 -2(100) 13_796 12_766
N1 Fe1 N1 C14 -124.3(11) 5_585 12_766
N1 Fe1 N1 C14 55.7(11) 3_885 12_766
N1 Fe1 N1 C14 -124.3(11) 15_466 12_766
N1 Fe1 N1 C14 55.7(11) 17_766 12_766
O11 Fe1 N1 O11 180.00(4) 13_796 .
O11 Fe1 N1 O11 90(3) 15_466 .
O11 Fe1 N1 O11 180.004(13) 17_766 .
O11 Fe1 N1 O11 0.00(4) 5_585 .
O11 Fe1 N1 O11 -90(3) 3_885 .
N1 Fe1 N1 O11 177(100) 13_796 .
N1 Fe1 N1 O11 54.7(15) 5_585 .
N1 Fe1 N1 O11 -125.4(15) 3_885 .
N1 Fe1 N1 O11 54.7(15) 15_466 .
N1 Fe1 N1 O11 -125.4(15) 17_766 .
O11 Fe1 N1 O11 -0.003(15) 13_796 17_766
O11 Fe1 N1 O11 -90(3) 15_466 17_766
O11 Fe1 N1 O11 179.999(17) 5_585 17_766
O11 Fe1 N1 O11 179.996(15) . 17_766
O11 Fe1 N1 O11 90(3) 3_885 17_766
N1 Fe1 N1 O11 -3(100) 13_796 17_766
N1 Fe1 N1 O11 -125.4(15) 5_585 17_766
N1 Fe1 N1 O11 54.6(15) 3_885 17_766
N1 Fe1 N1 O11 -125.4(15) 15_466 17_766
N1 Fe1 N1 O11 54.6(15) 17_766 17_766
O11 Fe1 N2 C16 -16(9) 13_796 24_585
O11 Fe1 N2 C16 79(6) 15_466 24_585
O11 Fe1 N2 C16 173(4) 17_766 24_585
O11 Fe1 N2 C16 -7(4) 5_585 24_585
O11 Fe1 N2 C16 164(9) . 24_585
O11 Fe1 N2 C16 -101(6) 3_885 24_585
N1 Fe1 N2 C16 -11(6) 13_796 24_585
N1 Fe1 N2 C16 45(6) 5_585 24_585
N1 Fe1 N2 C16 -67(7) 3_885 24_585
N1 Fe1 N2 C16 113(7) 15_466 24_585
N1 Fe1 N2 C16 169(6) . 24_585
N1 Fe1 N2 C16 -135(6) 17_766 24_585
O11 Fe1 N2 C16 -173(4) 13_796 .
O11 Fe1 N2 C16 -79(6) 15_466 .
O11 Fe1 N2 C16 16(9) 17_766 .
O11 Fe1 N2 C16 -164(9) 5_585 .
O11 Fe1 N2 C16 7(4) . .
O11 Fe1 N2 C16 101(6) 3_885 .
N1 Fe1 N2 C16 -169(6) 13_796 .
N1 Fe1 N2 C16 -113(7) 5_585 .
N1 Fe1 N2 C16 135(6) 3_885 .
N1 Fe1 N2 C16 -45(6) 15_466 .
N1 Fe1 N2 C16 11(6) . .
N1 Fe1 N2 C16 67(7) 17_766 .
O11 Fe1 N2 O11 -9(6) 13_796 5_585
O11 Fe1 N2 O11 86(3) 15_466 5_585
O11 Fe1 N2 O11 180.00(5) 17_766 5_585
O11 Fe1 N2 O11 171(6) . 5_585
O11 Fe1 N2 O11 -94(3) 3_885 5_585
N1 Fe1 N2 O11 -4(3) 13_796 5_585
N1 Fe1 N2 O11 52(2) 5_585 5_585
N1 Fe1 N2 O11 -60(4) 3_885 5_585
N1 Fe1 N2 O11 120(4) 15_466 5_585
N1 Fe1 N2 O11 176(3) . 5_585
N1 Fe1 N2 O11 -128(2) 17_766 5_585
O11 Fe1 N2 O11 180.00(5) 13_796 .
O11 Fe1 N2 O11 -86(3) 15_466 .
O11 Fe1 N2 O11 9(6) 17_766 .
O11 Fe1 N2 O11 -171(6) 5_585 .
O11 Fe1 N2 O11 94(3) 3_885 .
N1 Fe1 N2 O11 -176(3) 13_796 .
N1 Fe1 N2 O11 -120(4) 5_585 .
N1 Fe1 N2 O11 128(2) 3_885 .
N1 Fe1 N2 O11 -52(2) 15_466 .
N1 Fe1 N2 O11 4(3) . .
N1 Fe1 N2 O11 60(4) 17_766 .
O11 Fe1 N2 N2 120(4) 13_796 3_885
O11 Fe1 N2 N2 -146.0(7) 15_466 3_885
O11 Fe1 N2 N2 -52(2) 17_766 3_885
O11 Fe1 N2 N2 128(2) 5_585 3_885
O11 Fe1 N2 N2 -60(4) . 3_885
O11 Fe1 N2 N2 34.0(7) 3_885 3_885
N1 Fe1 N2 N2 124.0(7) 13_796 3_885
N1 Fe1 N2 N2 180.004(8) 5_585 3_885
N1 Fe1 N2 N2 67.9(14) 3_885 3_885
N1 Fe1 N2 N2 -112.1(14) 15_466 3_885
N1 Fe1 N2 N2 -56.0(7) . 3_885
N1 Fe1 N2 N2 0.000(8) 17_766 3_885
O11 Fe1 N2 N2 52(2) 13_796 5_585
O11 Fe1 N2 N2 146.1(7) 15_466 5_585
O11 Fe1 N2 N2 -120(4) 17_766 5_585
O11 Fe1 N2 N2 60(4) 5_585 5_585
O11 Fe1 N2 N2 -128(2) . 5_585
O11 Fe1 N2 N2 -34.0(7) 3_885 5_585
N1 Fe1 N2 N2 56.0(7) 13_796 5_585
N1 Fe1 N2 N2 112.1(14) 5_585 5_585
N1 Fe1 N2 N2 0.004(15) 3_885 5_585
N1 Fe1 N2 N2 180.001(13) 15_466 5_585
N1 Fe1 N2 N2 -124.0(7) . 5_585
N1 Fe1 N2 N2 -67.9(14) 17_766 5_585
C16 N2 C16 C15 -177(2) 24_585 .
O11 N2 C16 C15 -140(16) 5_585 .
O11 N2 C16 C15 -8(5) . .
N2 N2 C16 C15 40(3) 3_885 .
N2 N2 C16 C15 76(5) 5_585 .
Fe1 N2 C16 C15 -15(9) . .
C16 N2 C16 C17 11(7) 24_585 .
O11 N2 C16 C17 48(21) 5_585 .
O11 N2 C16 C17 180(2) . .
N2 N2 C16 C17 -132(2) 3_885 .
N2 N2 C16 C17 -96(3) 5_585 .
Fe1 N2 C16 C17 173(5) . .
C16 N2 C16 O11 -168(7) 24_585 .
O11 N2 C16 O11 -131(21) 5_585 .
N2 N2 C16 O11 49(2) 3_885 .
N2 N2 C16 O11 84(3) 5_585 .
Fe1 N2 C16 O11 -7(4) . .
C16 N2 C16 C14 -126(5) 24_585 20
O11 N2 C16 C14 -89(19) 5_585 20
O11 N2 C16 C14 42(3) . 20
N2 N2 C16 C14 90.6(12) 3_885 20
N2 N2 C16 C14 126(2) 5_585 20
Fe1 N2 C16 C14 35(6) . 20
C16 N2 C16 C16 143(5) 24_585 20
O11 N2 C16 C16 180(100) 5_585 20
O11 N2 C16 C16 -49(3) . 20
N2 N2 C16 C16 0.00(2) 3_885 20
N2 N2 C16 C16 35(3) 5_585 20
Fe1 N2 C16 C16 -56(6) . 20
N2 C16 C15 C14 8(5) . .
C17 C16 C15 C14 178(2) . .
O11 C16 C15 C14 -0.7(17) . .
C14 C16 C15 C14 -65.5(19) 20 .
C16 C16 C15 C14 63.2(18) 20 .
N2 C16 C15 C14 73(6) . 20
C17 C16 C15 C14 -116(3) . 20
O11 C16 C15 C14 65(3) . 20
C16 C16 C15 C14 129(2) 20 20
N2 C16 C15 C16 -56(6) . 20
C17 C16 C15 C16 115(3) . 20
O11 C16 C15 C16 -64(2) . 20
C14 C16 C15 C16 -129(2) 20 20
N2 C16 C15 C18 179(5) . .
C17 C16 C15 C18 -10(2) . .
O11 C16 C15 C18 171(2) . .
C14 C16 C15 C18 105.7(18) 20 .
C16 C16 C15 C18 -126(2) 20 .
N2 C16 C15 O11 8(5) . .
C17 C16 C15 O11 179(3) . .
C14 C16 C15 O11 -65(3) 20 .
C16 C16 C15 O11 64(2) 20 .
C14 N1 C14 C15 177.9(17) 12_766 .
O11 N1 C14 C15 -1.0(18) . .
O11 N1 C14 C15 -177(7) 17_766 .
Fe1 N1 C14 C15 -2.1(17) . .
C14 N1 C14 C13 -1.1(18) 12_766 .
O11 N1 C14 C13 180(3) . .
O11 N1 C14 C13 4(9) 17_766 .
Fe1 N1 C14 C13 178.9(18) . .
C14 N1 C14 O11 178.9(19) 12_766 .
O11 N1 C14 O11 -176(6) 17_766 .
Fe1 N1 C14 O11 -1.1(19) . .
C14 N1 C14 C16 -135.8(13) 12_766 20
O11 N1 C14 C16 45.3(18) . 20
O11 N1 C14 C16 -131(8) 17_766 20
Fe1 N1 C14 C16 44.2(13) . 20
C14 N1 C14 C14 134.1(8) 12_766 20
O11 N1 C14 C14 -44.8(15) . 20
O11 N1 C14 C14 139(8) 17_766 20
Fe1 N1 C14 C14 -45.9(8) . 20
C14 C15 C14 N1 -63(2) 20 .
C16 C15 C14 N1 1.7(11) . .
C16 C15 C14 N1 66(2) 20 .
C18 C15 C14 N1 -170.7(15) . .
O11 C15 C14 N1 1.0(18) . .
C14 C15 C14 C13 116(3) 20 .
C16 C15 C14 C13 -179(3) . .
C16 C15 C14 C13 -116(3) 20 .
C18 C15 C14 C13 8(3) . .
O11 C15 C14 C13 180(3) . .
C14 C15 C14 O11 -64(2) 20 .
C16 C15 C14 O11 0.7(17) . .
C16 C15 C14 O11 64(2) 20 .
C18 C15 C14 O11 -172(2) . .
C14 C15 C14 C16 -128(3) 20 20
C16 C15 C14 C16 -63.8(19) . 20
C18 C15 C14 C16 124(2) . 20
O11 C15 C14 C16 -64(2) . 20
C16 C15 C14 C14 64.2(15) . 20
C16 C15 C14 C14 128(3) 20 20
C18 C15 C14 C14 -108.2(16) . 20
O11 C15 C14 C14 64(2) . 20
C13 C13 C14 N1 3(5) 12_766 .
C13 C13 C14 C15 -176(3) 12_766 .
C13 C13 C14 O11 3(22) 12_766 .
C13 C13 C14 C16 118(4) 12_766 20
C13 C13 C14 C14 -111(4) 12_766 20
C14 C15 C18 C23 85.0(19) . .
C14 C15 C18 C23 0(2) 20 .
C16 C15 C18 C23 -87(2) . .
C16 C15 C18 C23 172.1(16) 20 .
O11 C15 C18 C23 42.5(17) . .
C14 C15 C18 C19 -95(2) . .
C14 C15 C18 C19 -179(2) 20 .
C16 C15 C18 C19 93(2) . .
C16 C15 C18 C19 -7.5(18) 20 .
O11 C15 C18 C19 -137.0(18) . .
C23 C18 C19 C20 0.00(7) . .
C15 C18 C19 C20 179.6(7) . .
C18 C19 C20 C21 0.00(4) . .
C19 C20 C21 C22 0.00(3) . .
C19 C20 C21 S5 179.9(16) . .
O10 S5 C21 C20 -10(3) 20 .
O10 S5 C21 C20 -75(3) . .
O9 S5 C21 C20 113(3) 20 .
O9 S5 C21 C20 162(3) . .
O8 S5 C21 C20 44(3) . .
O8 S5 C21 C20 -130(3) 20 .
O10 S5 C21 C22 170(3) 20 .
O10 S5 C21 C22 105(4) . .
O9 S5 C21 C22 -67(3) 20 .
O9 S5 C21 C22 -19(3) . .
O8 S5 C21 C22 -136(4) . .
O8 S5 C21 C22 50(4) 20 .
C20 C21 C22 C23 0.00(7) . .
S5 C21 C22 C23 -179.9(16) . .
C20 C21 C22 C20 61.7(15) . 20
S5 C21 C22 C20 -118(3) . 20
C19 C18 C23 C22 0.00(9) . .
C15 C18 C23 C22 -179.6(7) . .
C19 C18 C23 C19 -61.4(14) . 20
C15 C18 C23 C19 119.0(15) . 20
C21 C22 C23 C18 0.00(9) . .
C20 C22 C23 C18 -42.8(17) 20 .
C21 C22 C23 C19 42.8(17) . 20
C20 C22 C23 C19 0.0(3) 20 20
N2 C16 C17 C17 -7(4) . 24_585
C15 C16 C17 C17 -179.5(7) . 24_585
O11 C16 C17 C17 -5(18) . 24_585
C14 C16 C17 C17 114.9(16) 20 24_585
C16 C16 C17 C17 -114.8(9) 20 24_585
N2 C16 O11 C16 -113(5) . 20
C15 C16 O11 C16 59.9(12) . 20
C17 C16 O11 C16 -115(17) . 20
C14 C16 O11 C16 120(2) 20 20
N2 C16 O11 C14 -172(5) . .
C15 C16 O11 C14 0.6(14) . .
C17 C16 O11 C14 -174(16) . .
C14 C16 O11 C14 61(2) 20 .
C16 C16 O11 C14 -59.3(16) 20 .
N2 C16 O11 C14 127(4) . 20
C15 C16 O11 C14 -60.5(14) . 20
C17 C16 O11 C14 125(17) . 20
C16 C16 O11 C14 -120(2) 20 20
N2 C16 O11 N1 -173(12) . .
C15 C16 O11 N1 -1(10) . .
C17 C16 O11 N1 -175(14) . .
C14 C16 O11 N1 60(11) 20 .
C16 C16 O11 N1 -61(10) 20 .
N2 C16 O11 N1 81(5) . 15_466
C15 C16 O11 N1 -107(3) . 15_466
C17 C16 O11 N1 79(18) . 15_466
C14 C16 O11 N1 -46.3(18) 20 15_466
C16 C16 O11 N1 -167(4) 20 15_466
N2 C16 O11 N2 -63(6) . 3_885
C15 C16 O11 N2 110(3) . 3_885
C17 C16 O11 N2 -65(17) . 3_885
C14 C16 O11 N2 170(3) 20 3_885
C16 C16 O11 N2 50(2) 20 3_885
C15 C16 O11 N2 173(4) . .
C17 C16 O11 N2 -2(18) . .
C14 C16 O11 N2 -127(5) 20 .
C16 C16 O11 N2 113(5) 20 .
N2 C16 O11 C15 -173(4) . .
C17 C16 O11 C15 -175(17) . .
C14 C16 O11 C15 60.5(14) 20 .
C16 C16 O11 C15 -59.9(12) 20 .
N2 C16 O11 Fe1 7(5) . .
C15 C16 O11 Fe1 180(3) . .
C17 C16 O11 Fe1 5(19) . .
C14 C16 O11 Fe1 -120(3) 20 .
C16 C16 O11 Fe1 120(4) 20 .
N1 C14 O11 C16 120.2(16) . 20
C15 C14 O11 C16 -60.7(18) . 20
C13 C14 O11 C16 120(19) . 20
C14 C14 O11 C16 -120(2) 20 20
N1 C14 O11 C16 -180(3) . .
C15 C14 O11 C16 -0.6(14) . .
C13 C14 O11 C16 -180(100) . .
C16 C14 O11 C16 60(3) 20 .
C14 C14 O11 C16 -59.8(17) 20 .
N1 C14 O11 C14 -120(2) . 20
C15 C14 O11 C14 59.2(13) . 20
C13 C14 O11 C14 -120(19) . 20
C16 C14 O11 C14 120(2) 20 20
C15 C14 O11 N1 179.1(16) . .
C13 C14 O11 N1 0(19) . .
C16 C14 O11 N1 -120.2(16) 20 .
C14 C14 O11 N1 120(2) 20 .
N1 C14 O11 N1 -73(2) . 15_466
C15 C14 O11 N1 106(2) . 15_466
C13 C14 O11 N1 -73(19) . 15_466
C16 C14 O11 N1 167(3) 20 15_466
C14 C14 O11 N1 46.8(13) 20 15_466
N1 C14 O11 N2 77(3) . 3_885
C15 C14 O11 N2 -104(4) . 3_885
C13 C14 O11 N2 77(20) . 3_885
C16 C14 O11 N2 -43(3) 20 3_885
C14 C14 O11 N2 -163(4) 20 3_885
N1 C14 O11 N2 157(15) . .
C15 C14 O11 N2 -24(14) . .
C13 C14 O11 N2 157(19) . .
C16 C14 O11 N2 37(14) 20 .
C14 C14 O11 N2 -83(14) 20 .
N1 C14 O11 C15 -179.1(16) . .
C13 C14 O11 C15 -179(100) . .
C16 C14 O11 C15 60.7(18) 20 .
C14 C14 O11 C15 -59.2(13) 20 .
N1 C14 O11 Fe1 1.1(19) . .
C15 C14 O11 Fe1 -180(3) . .
C13 C14 O11 Fe1 1(21) . .
C16 C14 O11 Fe1 -119(3) 20 .
C14 C14 O11 Fe1 121(4) 20 .
C14 N1 O11 C16 -56(2) . 20
C14 N1 O11 C16 -61(9) 12_766 20
O11 N1 O11 C16 123(3) 17_766 20
Fe1 N1 O11 C16 123(3) . 20
C14 N1 O11 C16 1(10) . .
C14 N1 O11 C16 -4(18) 12_766 .
O11 N1 O11 C16 -180(100) 17_766 .
Fe1 N1 O11 C16 -180(100) . .
C14 N1 O11 C14 -5(9) 12_766 .
O11 N1 O11 C14 179.0(16) 17_766 .
Fe1 N1 O11 C14 179.0(16) . .
C14 N1 O11 C14 57(2) . 20
C14 N1 O11 C14 52(8) 12_766 20
O11 N1 O11 C14 -123(2) 17_766 20
Fe1 N1 O11 C14 -123(2) . 20
C14 N1 O11 N1 110(2) . 15_466
C14 N1 O11 N1 105(7) 12_766 15_466
O11 N1 O11 N1 -71.2(16) 17_766 15_466
Fe1 N1 O11 N1 -71.2(16) . 15_466
C14 N1 O11 N2 -110(2) . 3_885
C14 N1 O11 N2 -115(8) 12_766 3_885
O11 N1 O11 N2 69(2) 17_766 3_885
Fe1 N1 O11 N2 69(2) . 3_885
C14 N1 O11 N2 -170(7) . .
C14 N1 O11 N2 -175(7) 12_766 .
O11 N1 O11 N2 9(6) 17_766 .
Fe1 N1 O11 N2 9(6) . .
C14 N1 O11 C15 0.8(14) . .
C14 N1 O11 C15 -4(10) 12_766 .
O11 N1 O11 C15 180(3) 17_766 .
Fe1 N1 O11 C15 180(3) . .
C14 N1 O11 Fe1 -179.0(16) . .
C14 N1 O11 Fe1 176(7) 12_766 .
O11 N1 O11 Fe1 -0.004(13) 17_766 .
C16 N2 O11 C16 103(20) 24_585 20
C16 N2 O11 C16 61(4) . 20
O11 N2 O11 C16 -135(7) 5_585 20
N2 N2 O11 C16 -50.2(17) 3_885 20
N2 N2 O11 C16 -77(2) 5_585 20
Fe1 N2 O11 C16 -125(2) . 20
C16 N2 O11 C16 41(17) 24_585 .
O11 N2 O11 C16 164(10) 5_585 .
N2 N2 O11 C16 -112(3) 3_885 .
N2 N2 O11 C16 -139(3) 5_585 .
Fe1 N2 O11 C16 174(4) . .
C16 N2 O11 C14 68(31) 24_585 .
C16 N2 O11 C14 27(16) . .
O11 N2 O11 C14 -169(7) 5_585 .
N2 N2 O11 C14 -85(14) 3_885 .
N2 N2 O11 C14 -112(13) 5_585 .
Fe1 N2 O11 C14 -159(13) . .
C16 N2 O11 C14 -10(21) 24_585 20
C16 N2 O11 C14 -51(4) . 20
O11 N2 O11 C14 112(7) 5_585 20
N2 N2 O11 C14 -163(4) 3_885 20
N2 N2 O11 C14 170(2) 5_585 20
Fe1 N2 O11 C14 123(3) . 20
C16 N2 O11 N1 -141(15) 24_585 .
C16 N2 O11 N1 177(5) . .
O11 N2 O11 N1 -19(13) 5_585 .
N2 N2 O11 N1 66(5) 3_885 .
N2 N2 O11 N1 39(6) 5_585 .
Fe1 N2 O11 N1 -9(6) . .
C16 N2 O11 N1 -63(20) 24_585 15_466
C16 N2 O11 N1 -104(3) . 15_466
O11 N2 O11 N1 59(8) 5_585 15_466
N2 N2 O11 N1 144(3) 3_885 15_466
N2 N2 O11 N1 117.0(16) 5_585 15_466
Fe1 N2 O11 N1 69(2) . 15_466
C16 N2 O11 N2 153(18) 24_585 3_885
C16 N2 O11 N2 112(3) . 3_885
O11 N2 O11 N2 -85(8) 5_585 3_885
N2 N2 O11 N2 -27(2) 5_585 3_885
Fe1 N2 O11 N2 -75(2) . 3_885
C16 N2 O11 C15 48(21) 24_585 .
C16 N2 O11 C15 6(4) . .
O11 N2 O11 C15 170(6) 5_585 .
N2 N2 O11 C15 -105(3) 3_885 .
N2 N2 O11 C15 -132.2(18) 5_585 .
Fe1 N2 O11 C15 -180(2) . .
C16 N2 O11 Fe1 -132(20) 24_585 .
C16 N2 O11 Fe1 -174(4) . .
O11 N2 O11 Fe1 -10(7) 5_585 .
N2 N2 O11 Fe1 75(2) 3_885 .
N2 N2 O11 Fe1 47.7(11) 5_585 .
C14 C15 O11 C16 88.8(14) . 20
C14 C15 O11 C16 -179.4(16) 20 20
C16 C15 O11 C16 -91(2) . 20
C18 C15 O11 C16 134.7(11) . 20
C14 C15 O11 C16 179.4(16) . .
C14 C15 O11 C16 -88.8(14) 20 .
C16 C15 O11 C16 91(2) 20 .
C18 C15 O11 C16 -134.7(12) . .
C14 C15 O11 C14 92(2) 20 .
C16 C15 O11 C14 -179.4(16) . .
C16 C15 O11 C14 -88.8(14) 20 .
C18 C15 O11 C14 45.9(10) . .
C14 C15 O11 C14 -92(2) . 20
C16 C15 O11 C14 88.8(14) . 20
C16 C15 O11 C14 179.4(16) 20 20
C18 C15 O11 C14 -45.9(10) . 20
C14 C15 O11 N1 -0.8(14) . .
C14 C15 O11 N1 91(3) 20 .
C16 C15 O11 N1 180(3) . .
C16 C15 O11 N1 -89.6(13) 20 .
C18 C15 O11 N1 45.1(19) . .
C14 C15 O11 N1 -91(3) . 15_466
C14 C15 O11 N1 0.8(14) 20 15_466
C16 C15 O11 N1 89.6(13) . 15_466
C16 C15 O11 N1 -180(3) 20 15_466
C18 C15 O11 N1 -45(2) . 15_466
C14 C15 O11 N2 95(4) . 3_885
C14 C15 O11 N2 -173(5) 20 3_885
C16 C15 O11 N2 -84(5) . 3_885
C16 C15 O11 N2 6(4) 20 3_885
C18 C15 O11 N2 141(4) . 3_885
C14 C15 O11 N2 173(5) . .
C14 C15 O11 N2 -95(4) 20 .
C16 C15 O11 N2 -6(4) . .
C16 C15 O11 N2 84(5) 20 .
C18 C15 O11 N2 -141(4) . .
C14 C15 O11 Fe1 134(100) . .
C14 C15 O11 Fe1 -134(100) 20 .
C16 C15 O11 Fe1 -45(100) . .
C16 C15 O11 Fe1 45(100) 20 .
C18 C15 O11 Fe1 180(100) . .
O11 Fe1 O11 C16 75(13) 13_796 20
O11 Fe1 O11 C16 -180(4) 15_466 20
O11 Fe1 O11 C16 -90(2) 17_766 20
O11 Fe1 O11 C16 90(2) 5_585 20
O11 Fe1 O11 C16 0(4) 3_885 20
N1 Fe1 O11 C16 90(2) 13_796 20
N1 Fe1 O11 C16 135(3) 5_585 20
N1 Fe1 O11 C16 0(4) 3_885 20
N1 Fe1 O11 C16 -180(4) 15_466 20
N1 Fe1 O11 C16 -90(2) . 20
N1 Fe1 O11 C16 -45(3) 17_766 20
O11 Fe1 O11 C16 -16(17) 13_796 .
O11 Fe1 O11 C16 90(2) 15_466 .
O11 Fe1 O11 C16 180(4) 17_766 .
O11 Fe1 O11 C16 0(4) 5_585 .
O11 Fe1 O11 C16 -90(2) 3_885 .
N1 Fe1 O11 C16 0(4) 13_796 .
N1 Fe1 O11 C16 45(3) 5_585 .
N1 Fe1 O11 C16 -90(2) 3_885 .
N1 Fe1 O11 C16 90(2) 15_466 .
N1 Fe1 O11 C16 180(4) . .
N1 Fe1 O11 C16 -135(3) 17_766 .
O11 Fe1 O11 C14 163(14) 13_796 .
O11 Fe1 O11 C14 -91(4) 15_466 .
O11 Fe1 O11 C14 -1.0(17) 17_766 .
O11 Fe1 O11 C14 179.0(17) 5_585 .
O11 Fe1 O11 C14 89(4) 3_885 .
N1 Fe1 O11 C14 179.0(17) 13_796 .
N1 Fe1 O11 C14 -136(3) 5_585 .
N1 Fe1 O11 C14 89(4) 3_885 .
N1 Fe1 O11 C14 -91(4) 15_466 .
N1 Fe1 O11 C14 -1.0(17) . .
N1 Fe1 O11 C14 44(3) 17_766 .
O11 Fe1 O11 C14 -105(15) 13_796 20
O11 Fe1 O11 C14 1.0(17) 15_466 20
O11 Fe1 O11 C14 91(4) 17_766 20
O11 Fe1 O11 C14 -89(4) 5_585 20
O11 Fe1 O11 C14 -179.0(17) 3_885 20
N1 Fe1 O11 C14 -89(4) 13_796 20
N1 Fe1 O11 C14 -44(3) 5_585 20
N1 Fe1 O11 C14 -179.0(17) 3_885 20
N1 Fe1 O11 C14 1.0(17) 15_466 20
N1 Fe1 O11 C14 91(4) . 20
N1 Fe1 O11 C14 136(3) 17_766 20
O11 Fe1 O11 N1 164(12) 13_796 .
O11 Fe1 O11 N1 -90(2) 15_466 .
O11 Fe1 O11 N1 0.003(12) 17_766 .
O11 Fe1 O11 N1 180.002(12) 5_585 .
O11 Fe1 O11 N1 90(2) 3_885 .
N1 Fe1 O11 N1 180.00(4) 13_796 .
N1 Fe1 O11 N1 -135.1(10) 5_585 .
N1 Fe1 O11 N1 90(2) 3_885 .
N1 Fe1 O11 N1 -90(2) 15_466 .
N1 Fe1 O11 N1 44.9(10) 17_766 .
O11 Fe1 O11 N1 -106(13) 13_796 15_466
O11 Fe1 O11 N1 -0.001(1) 15_466 15_466
O11 Fe1 O11 N1 90(2) 17_766 15_466
O11 Fe1 O11 N1 -90(2) 5_585 15_466
O11 Fe1 O11 N1 179.998(2) 3_885 15_466
N1 Fe1 O11 N1 -90(2) 13_796 15_466
N1 Fe1 O11 N1 -44.9(10) 5_585 15_466
N1 Fe1 O11 N1 179.997(6) 3_885 15_466
N1 Fe1 O11 N1 90(2) . 15_466
N1 Fe1 O11 N1 135.1(10) 17_766 15_466
O11 Fe1 O11 N2 68(19) 13_796 3_885
O11 Fe1 O11 N2 174(4) 15_466 3_885
O11 Fe1 O11 N2 -96(4) 17_766 3_885
O11 Fe1 O11 N2 84(4) 5_585 3_885
O11 Fe1 O11 N2 -6(4) 3_885 3_885
N1 Fe1 O11 N2 84(4) 13_796 3_885
N1 Fe1 O11 N2 129(4) 5_585 3_885
N1 Fe1 O11 N2 -6(4) 3_885 3_885
N1 Fe1 O11 N2 174(4) 15_466 3_885
N1 Fe1 O11 N2 -96(4) . 3_885
N1 Fe1 O11 N2 -51(4) 17_766 3_885
O11 Fe1 O11 N2 -9(18) 13_796 .
O11 Fe1 O11 N2 96(4) 15_466 .
O11 Fe1 O11 N2 -174(4) 17_766 .
O11 Fe1 O11 N2 6(4) 5_585 .
O11 Fe1 O11 N2 -84(4) 3_885 .
N1 Fe1 O11 N2 6(4) 13_796 .
N1 Fe1 O11 N2 51(4) 5_585 .
N1 Fe1 O11 N2 -84(4) 3_885 .
N1 Fe1 O11 N2 96(4) 15_466 .
N1 Fe1 O11 N2 -174(4) . .
N1 Fe1 O11 N2 -129(4) 17_766 .
O11 Fe1 O11 C15 29(100) 13_796 .
O11 Fe1 O11 C15 135(100) 15_466 .
O11 Fe1 O11 C15 -135(100) 17_766 .
O11 Fe1 O11 C15 45(100) 5_585 .
O11 Fe1 O11 C15 -45(100) 3_885 .
N1 Fe1 O11 C15 45(100) 13_796 .
N1 Fe1 O11 C15 90(100) 5_585 .
N1 Fe1 O11 C15 -45(100) 3_885 .
N1 Fe1 O11 C15 135(100) 15_466 .
N1 Fe1 O11 C15 -135(100) . .
N1 Fe1 O11 C15 -90(100) 17_766 .
O10 S5 O10 O8 162(3) 20 20
O9 S5 O10 O8 70(7) 20 20
O9 S5 O10 O8 24(5) . 20
O8 S5 O10 O8 146(5) . 20
C21 S5 O10 O8 -97(3) . 20
O9 S5 O10 O10 -91(6) 20 20
O9 S5 O10 O10 -138(3) . 20
O8 S5 O10 O10 -15(3) . 20
O8 S5 O10 O10 -162(3) 20 20
C21 S5 O10 O10 101.3(17) . 20
O10 S5 O8 O10 17(3) . 20
O9 S5 O8 O10 156(5) 20 20
O9 S5 O8 O10 142(4) . 20
O8 S5 O8 O10 69(10) 20 20
C21 S5 O8 O10 -101(4) . 20
O10 S5 O8 O9 -156(5) 20 20
O10 S5 O8 O9 -139(3) . 20
O9 S5 O8 O9 -14(2) . 20
O8 S5 O8 O9 -87(9) 20 20
C21 S5 O8 O9 103(3) . 20
O10 S5 O9 O9 69(6) 20 20
O10 S5 O9 O9 141(3) . 20
O8 S5 O9 O9 18(3) . 20
O8 S5 O9 O9 162(3) 20 20
C21 S5 O9 O9 -98.2(14) . 20
O10 S5 O9 O8 -93(7) 20 20
O10 S5 O9 O8 -20(5) . 20
O9 S5 O9 O8 -162(3) 20 20
O8 S5 O9 O8 -144(5) . 20
C21 S5 O9 O8 100(3) . 20
O10 S5 O9 O9 -41(9) 20 22_775
O10 S5 O9 O9 31(4) . 22_775
O9 S5 O9 O9 -110(3) 20 22_775
O8 S5 O9 O9 -92(4) . 22_775
O8 S5 O9 O9 52(3) 20 22_775
C21 S5 O9 O9 152(2) . 22_775
O23 O13 O14 O14 -145.6(9) . 5_475
O14 O13 O14 O14 68.9(18) 3_785 5_475
O23 O13 O14 O14 145.6(9) . 3_785
O14 O13 O14 O14 -68.9(17) 5_475 3_785
O16 O18 O19 O17 -141(5) . 20_455
O17 O18 O19 O17 78(11) . 20_455
O15 O18 O19 O17 -141(5) . 20_455
O16 O18 O19 O17 141(6) . .
O17 O18 O19 O17 -78(11) 20_455 .
O15 O18 O19 O17 141(5) . .
O17 O18 O19 O16 141(5) 20_455 .
O17 O18 O19 O16 -141(6) . .
O15 O18 O19 O16 0.0(2) . .
O16 O18 O17 O19 -137(41) . .
O17 O18 O17 O19 76(9) 20_455 .
O15 O18 O17 O19 -86(27) . .
O16 O18 O17 O17 147(44) . 20_455
O19 O18 O17 O17 -76(9) . 20_455
O15 O18 O17 O17 -162(31) . 20_455
O19 O18 O17 O16 137(41) . .
O17 O18 O17 O16 -147(44) 20_455 .
O15 O18 O17 O16 51(22) . .
O17 O19 O17 O18 -65(8) 20_455 .
O16 O19 O17 O18 11(7) . .
O18 O19 O17 O17 65(8) . 20_455
O16 O19 O17 O17 76(6) . 20_455
O18 O19 O17 O16 -11(7) . .
O17 O19 O17 O16 -76(6) 20_455 .
O19 O18 O16 O15 0.0(3) . .
O17 O18 O16 O15 -116(33) 20_455 .
O17 O18 O16 O15 116(33) . .
O17 O18 O16 O19 -116(33) 20_455 .
O17 O18 O16 O19 116(33) . .
O15 O18 O16 O19 0.0(2) . .
O19 O18 O16 O17 -116(33) . .
O17 O18 O16 O17 128(67) 20_455 .
O15 O18 O16 O17 -116(33) . .
O19 O18 O16 O17 116(33) . 20_455
O17 O18 O16 O17 -128(67) . 20_455
O15 O18 O16 O17 116(33) . 20_455
O17 O19 O16 O18 34(5) 20_455 .
O17 O19 O16 O18 -34(5) . .
O18 O19 O16 O15 180.0(3) . .
O17 O19 O16 O15 -146(5) 20_455 .
O17 O19 O16 O15 146(5) . .
O18 O19 O16 O17 34(5) . .
O17 O19 O16 O17 68(10) 20_455 .
O18 O19 O16 O17 -34(5) . 20_455
O17 O19 O16 O17 -68(10) . 20_455
O19 O17 O16 O18 37(38) . .
O17 O17 O16 O18 -29(38) 20_455 .
O18 O17 O16 O15 -89(41) . .
O19 O17 O16 O15 -52(11) . .
O17 O17 O16 O15 -118(9) 20_455 .
O18 O17 O16 O19 -37(38) . .
O17 O17 O16 O19 -66(6) 20_455 .
O18 O17 O16 O17 29(38) . 20_455
O19 O17 O16 O17 66(6) . 20_455
O19 O16 O15 O18 0.0(2) . .
O17 O16 O15 O18 37(7) . .
O17 O16 O15 O18 -37(7) 20_455 .
O19 O18 O15 O16 180.00(17) . .
O17 O18 O15 O16 104(25) 20_455 .
O17 O18 O15 O16 -104(25) . .
O26 O24 O27 O26 -148(9) . 20
O26 O24 O27 O26 148(9) 20 .
O26 O24 O26 O27 -31(9) 20 .
O26 O27 O26 O24 26(7) 20 .
